data_2209097
loop_
_publ_author_name
'Yu-Ye Yu'

_publ_section_title
;
 <i>N</i>-Cyclohexyl-2-nitrobenzenesulfonamide
;
_journal_coeditor_code BT2069
_journal_issue 6
_journal_name_full 'Acta Crystallographica Section E'
_journal_page_first o2263
_journal_page_last o2264
_journal_paper_doi 10.1107/S1600536806016953
_journal_volume 62
_journal_year 2006
_chemical_formula_iupac 'C12 H16 N2 O4 S'
_chemical_formula_moiety 'C12 H16 N2 O4 S'
_chemical_formula_sum 'C12 H16 N2 O4 S'
_chemical_formula_weight 284.33
_chemical_name_systematic
;
N-cyclohexyl-2-nitrobenzenesulfonamide
;
_space_group_IT_number 92
_symmetry_cell_setting tetragonal
_symmetry_space_group_name_Hall 'P 4abw 2nw'
_symmetry_space_group_name_H-M 'P 41 21 2'
_atom_sites_solution_hydrogens geom
_atom_sites_solution_primary direct
_atom_sites_solution_secondary difmap
_audit_creation_method SHELXL-97
_cell_angle_alpha 90.00
_cell_angle_beta 90.00
_cell_angle_gamma 90.00
_cell_formula_units_Z 8
_cell_length_a 9.6392(13)
_cell_length_b 9.6392(13)
_cell_length_c 31.162(6)
_cell_measurement_reflns_used 3598
_cell_measurement_temperature 294(2)
_cell_measurement_theta_max 28.32
_cell_measurement_theta_min 2.21
_cell_volume 2895.4(8)
_computing_cell_refinement SMART
_computing_data_collection 'SMART (Bruker, 1998)'
_computing_data_reduction 'SAINT (Bruker, 1999)'
_computing_molecular_graphics 'SHELXTL (Bruker, 1998)'
_computing_publication_material SHELXTL
_computing_structure_refinement 'SHELXL97 (Sheldrick, 1997)'
_computing_structure_solution 'SHELXS97 (Sheldrick, 1997)'
_diffrn_ambient_temperature 294(2)
_diffrn_detector_area_resol_mean 8.26
_diffrn_measured_fraction_theta_full 0.996
_diffrn_measured_fraction_theta_max 0.996
_diffrn_measurement_device_type 'Bruker SMART CCD area-detector'
_diffrn_measurement_method '\f and \w'
_diffrn_radiation_monochromator graphite
_diffrn_radiation_source 'fine-focus sealed tube'
_diffrn_radiation_type MoK\a
_diffrn_radiation_wavelength 0.71073
_diffrn_reflns_av_R_equivalents 0.0486
_diffrn_reflns_av_sigmaI/netI 0.0402
_diffrn_reflns_limit_h_max 12
_diffrn_reflns_limit_h_min -12
_diffrn_reflns_limit_k_max 12
_diffrn_reflns_limit_k_min -6
_diffrn_reflns_limit_l_max 41
_diffrn_reflns_limit_l_min -40
_diffrn_reflns_number 18343
_diffrn_reflns_theta_full 28.32
_diffrn_reflns_theta_max 28.32
_diffrn_reflns_theta_min 2.21
_exptl_absorpt_coefficient_mu 0.235
_exptl_absorpt_correction_T_max 0.9769
_exptl_absorpt_correction_T_min 0.9458
_exptl_absorpt_correction_type multi-scan
_exptl_absorpt_process_details '(SADABS; Sheldrick, 1996)'
_exptl_crystal_colour colourless
_exptl_crystal_density_diffrn 1.305
_exptl_crystal_description prism
_exptl_crystal_F_000 1200
_exptl_crystal_size_max 0.24
_exptl_crystal_size_mid 0.20
_exptl_crystal_size_min 0.10
_refine_diff_density_max 0.184
_refine_diff_density_min -0.224
_refine_ls_abs_structure_details 'Flack (1983)'
_refine_ls_abs_structure_Flack -0.06(10)
_refine_ls_extinction_method none
_refine_ls_goodness_of_fit_ref 1.020
_refine_ls_hydrogen_treatment mixed
_refine_ls_matrix_type full
_refine_ls_number_parameters 176
_refine_ls_number_reflns 3598
_refine_ls_number_restraints 0
_refine_ls_restrained_S_all 1.020
_refine_ls_R_factor_all 0.0771
_refine_ls_R_factor_gt 0.0429
_refine_ls_shift/su_max 0.000
_refine_ls_shift/su_mean 0.000
_refine_ls_structure_factor_coef Fsqd
_refine_ls_weighting_details 'calc w=1/[\s^2^(Fo^2^)+(0.0509P)^2^+0.3079P] where P=(Fo^2^+2Fc^2^)/3'
_refine_ls_weighting_scheme calc
_refine_ls_wR_factor_gt 0.0916
_refine_ls_wR_factor_ref 0.1046
_reflns_number_gt 2528
_reflns_number_total 3598
_reflns_threshold_expression I>2\s(I)
_cod_data_source_file bt2069.cif
_cod_data_source_block I
_cod_depositor_comments
;
The following automatic conversions were performed:
'_symmetry_cell_setting' value 'Tetragonal' changed to 'tetragonal'
according to '/home/saulius/struct/CIF-dictionaries/cif_core.dic'
dictionary named 'cif_core.dic' version 2.4.1 from 2010-06-29.

Automatic conversion script
Id: cif_fix_enum 1527 2010-12-29 10:47:43Z saulius 

The following automatic conversions were performed:

'_symmetry_cell_setting' value 'Tetragonal' changed to 'tetragonal'
according to /home/saulius/struct/CIF-dictionaries/cif_core.dic
dictionary named 'cif_core.dic' version 2.4.1 from 2010-06-29.

Automatic conversion script
Id: cif_fix_values 1715 2011-07-08 13:25:40Z adriana 
;
_cod_database_code 2209097
_cod_database_fobs_code 2209097

loop_
_symmetry_equiv_pos_as_xyz
'x, y, z'
'-x, -y, z+1/2'
'-y+1/2, x+1/2, z+1/4'
'y+1/2, -x+1/2, z+3/4'
'-x+1/2, y+1/2, -z+1/4'
'x+1/2, -y+1/2, -z+3/4'
'y, x, -z'
'-y, -x, -z+1/2'

loop_
_atom_site_type_symbol
_atom_site_label
_atom_site_fract_x
_atom_site_fract_y
_atom_site_fract_z
_atom_site_U_iso_or_equiv
_atom_site_adp_type
_atom_site_calc_flag
_atom_site_refinement_flags
_atom_site_occupancy
S S1 0.35221(6) 0.08754(6) 0.111724(16) 0.04062(15) Uani d . 1
N N1 0.2007(2) 0.1524(2) 0.11290(7) 0.0487(5) Uani d . 1
H H1 0.203(3) 0.227(3) 0.1037(8) 0.050(8) Uiso d . 1
N N2 0.4593(2) 0.2875(2) 0.03810(6) 0.0501(5) Uani d . 1
O O1 0.34763(18) -0.04153(16) 0.13391(5) 0.0536(4) Uani d . 1
O O2 0.44605(17) 0.19086(18) 0.12594(5) 0.0528(4) Uani d . 1
O O3 0.3543(2) 0.34162(18) 0.05151(5) 0.0614(5) Uani d . 1
O O4 0.5646(2) 0.3499(2) 0.03015(7) 0.0878(7) Uani d . 1
C C1 0.4013(2) 0.0446(2) 0.05790(6) 0.0399(5) Uani d . 1
C C2 0.4560(2) 0.1390(2) 0.02905(6) 0.0418(5) Uani d . 1
C C3 0.5079(3) 0.0985(3) -0.01007(7) 0.0625(7) Uani d . 1
H H3 0.5467 0.1636 -0.0286 0.075 Uiso calc R 1
C C4 0.5022(4) -0.0367(3) -0.02145(9) 0.0836(10) Uani d . 1
H H4 0.5360 -0.0646 -0.0480 0.100 Uiso calc R 1
C C5 0.4474(4) -0.1318(3) 0.00584(9) 0.0860(10) Uani d . 1
H H5 0.4441 -0.2246 -0.0022 0.103 Uiso calc R 1
C C6 0.3960(3) -0.0924(3) 0.04566(8) 0.0598(7) Uani d . 1
H H6 0.3582 -0.1584 0.0640 0.072 Uiso calc R 1
C C7 0.0730(2) 0.0722(3) 0.10532(8) 0.0516(6) Uani d . 1
H H7 0.0943 -0.0259 0.1103 0.062 Uiso calc R 1
C C8 0.0225(4) 0.0865(5) 0.06053(10) 0.1061(14) Uani d . 1
H H8A 0.0926 0.0518 0.0409 0.127 Uiso calc R 1
H H8B 0.0074 0.1838 0.0541 0.127 Uiso calc R 1
C C9 -0.1120(4) 0.0067(6) 0.05384(13) 0.1342(19) Uani d . 1
H H9A -0.1451 0.0225 0.0249 0.161 Uiso calc R 1
H H9B -0.0939 -0.0918 0.0570 0.161 Uiso calc R 1
C C10 -0.2218(3) 0.0486(5) 0.08485(13) 0.1055(13) Uani d . 1
H H10A -0.2488 0.1440 0.0795 0.127 Uiso calc R 1
H H10B -0.3029 -0.0097 0.0811 0.127 Uiso calc R 1
C C11 -0.1692(3) 0.0348(5) 0.12952(12) 0.1094(14) Uani d . 1
H H11A -0.1538 -0.0626 0.1358 0.131 Uiso calc R 1
H H11B -0.2393 0.0687 0.1492 0.131 Uiso calc R 1
C C12 -0.0343(3) 0.1146(4) 0.13706(10) 0.0818(10) Uani d . 1
H H12A -0.0517 0.2133 0.1345 0.098 Uiso calc R 1
H H12B -0.0009 0.0964 0.1659 0.098 Uiso calc R 1

loop_
_atom_site_aniso_label
_atom_site_aniso_U_11
_atom_site_aniso_U_22
_atom_site_aniso_U_33
_atom_site_aniso_U_12
_atom_site_aniso_U_13
_atom_site_aniso_U_23
S1 0.0420(3) 0.0409(3) 0.0390(2) -0.0037(3) 0.0025(2) 0.0027(2)
N1 0.0474(11) 0.0382(11) 0.0605(12) -0.0002(10) 0.0113(9) 0.0043(11)
N2 0.0571(13) 0.0475(12) 0.0456(10) -0.0036(10) 0.0081(10) 0.0062(9)
O1 0.0592(10) 0.0474(9) 0.0543(9) -0.0014(8) 0.0032(8) 0.0146(8)
O2 0.0564(10) 0.0577(10) 0.0444(8) -0.0143(7) -0.0014(7) -0.0045(8)
O3 0.0698(12) 0.0495(10) 0.0649(10) 0.0110(10) 0.0188(9) 0.0054(8)
O4 0.0783(15) 0.0762(14) 0.1089(17) -0.0290(13) 0.0319(13) -0.0033(13)
C1 0.0375(12) 0.0421(12) 0.0403(11) 0.0024(9) -0.0035(9) -0.0046(10)
C2 0.0398(12) 0.0460(12) 0.0396(10) 0.0052(10) 0.0018(9) -0.0007(10)
C3 0.078(2) 0.0668(18) 0.0430(13) 0.0137(16) 0.0093(12) 0.0000(12)
C4 0.124(3) 0.077(2) 0.0495(16) 0.018(2) 0.0037(17) -0.0164(16)
C5 0.130(3) 0.0589(19) 0.0690(18) 0.0065(19) -0.0062(19) -0.0266(17)
C6 0.0721(18) 0.0446(13) 0.0628(15) -0.0031(13) -0.0062(13) -0.0045(12)
C7 0.0414(13) 0.0491(14) 0.0643(15) -0.0011(11) 0.0014(12) 0.0034(12)
C8 0.066(2) 0.187(4) 0.0647(19) -0.010(3) -0.0036(16) 0.000(2)
C9 0.066(2) 0.236(6) 0.100(3) -0.015(3) -0.023(2) -0.029(3)
C10 0.049(2) 0.131(4) 0.136(4) 0.000(2) -0.019(2) 0.019(3)
C11 0.054(2) 0.161(4) 0.113(3) -0.027(2) 0.013(2) 0.011(3)
C12 0.0518(16) 0.113(3) 0.0804(19) -0.0135(18) 0.0164(15) -0.003(2)

loop_
_atom_type_symbol
_atom_type_description
_atom_type_scat_dispersion_real
_atom_type_scat_dispersion_imag
_atom_type_scat_source
C C 0.0033 0.0016 'International Tables Vol C Tables 4.2.6.8 and 6.1.1.4'
H H 0.0000 0.0000 'International Tables Vol C Tables 4.2.6.8 and 6.1.1.4'
N N 0.0061 0.0033 'International Tables Vol C Tables 4.2.6.8 and 6.1.1.4'
O O 0.0106 0.0060 'International Tables Vol C Tables 4.2.6.8 and 6.1.1.4'
S S 0.1246 0.1234 'International Tables Vol C Tables 4.2.6.8 and 6.1.1.4'

loop_
_geom_angle_atom_site_label_1
_geom_angle_atom_site_label_2
_geom_angle_atom_site_label_3
_geom_angle
_geom_angle_publ_flag
O2 S1 O1 118.84(11) y
O2 S1 N1 107.64(11) y
O1 S1 N1 107.71(11) y
O2 S1 C1 106.66(10) y
O1 S1 C1 105.12(10) y
N1 S1 C1 110.80(11) y
C7 N1 S1 123.92(17) ?
C7 N1 H1 117(2) ?
S1 N1 H1 109.2(19) ?
O4 N2 O3 123.9(2) ?
O4 N2 C2 118.0(2) ?
O3 N2 C2 118.0(2) ?
C6 C1 C2 117.7(2) ?
C6 C1 S1 118.16(19) ?
C2 C1 S1 123.86(17) ?
C3 C2 C1 121.9(2) ?
C3 C2 N2 116.2(2) ?
C1 C2 N2 121.87(19) ?
C4 C3 C2 119.4(3) ?
C4 C3 H3 120.3 ?
C2 C3 H3 120.3 ?
C3 C4 C5 120.2(3) ?
C3 C4 H4 119.9 ?
C5 C4 H4 119.9 ?
C4 C5 C6 120.9(3) ?
C4 C5 H5 119.6 ?
C6 C5 H5 119.6 ?
C1 C6 C5 119.8(3) ?
C1 C6 H6 120.1 ?
C5 C6 H6 120.1 ?
N1 C7 C8 112.1(2) ?
N1 C7 C12 109.3(2) ?
C8 C7 C12 111.8(3) ?
N1 C7 H7 107.8 ?
C8 C7 H7 107.8 ?
C12 C7 H7 107.8 ?
C7 C8 C9 111.1(3) ?
C7 C8 H8A 109.4 ?
C9 C8 H8A 109.4 ?
C7 C8 H8B 109.4 ?
C9 C8 H8B 109.4 ?
H8A C8 H8B 108.0 ?
C10 C9 C8 112.3(4) ?
C10 C9 H9A 109.1 ?
C8 C9 H9A 109.1 ?
C10 C9 H9B 109.1 ?
C8 C9 H9B 109.1 ?
H9A C9 H9B 107.9 ?
C11 C10 C9 109.9(3) ?
C11 C10 H10A 109.7 ?
C9 C10 H10A 109.7 ?
C11 C10 H10B 109.7 ?
C9 C10 H10B 109.7 ?
H10A C10 H10B 108.2 ?
C10 C11 C12 112.9(3) ?
C10 C11 H11A 109.0 ?
C12 C11 H11A 109.0 ?
C10 C11 H11B 109.0 ?
C12 C11 H11B 109.0 ?
H11A C11 H11B 107.8 ?
C7 C12 C11 110.5(3) ?
C7 C12 H12A 109.5 ?
C11 C12 H12A 109.5 ?
C7 C12 H12B 109.5 ?
C11 C12 H12B 109.5 ?
H12A C12 H12B 108.1 ?

loop_
_geom_bond_atom_site_label_1
_geom_bond_atom_site_label_2
_geom_bond_distance
_geom_bond_publ_flag
S1 O2 1.4164(16) y
S1 O1 1.4239(16) y
S1 N1 1.589(2) y
S1 C1 1.791(2) y
N1 C7 1.473(3) ?
N1 H1 0.78(3) ?
N2 O4 1.205(3) ?
N2 O3 1.213(3) ?
N2 C2 1.459(3) ?
C1 C6 1.375(3) ?
C1 C2 1.383(3) ?
C2 C3 1.375(3) ?
C3 C4 1.352(4) ?
C3 H3 0.9300 ?
C4 C5 1.358(4) ?
C4 H4 0.9300 ?
C5 C6 1.389(4) ?
C5 H5 0.9300 ?
C6 H6 0.9300 ?
C7 C8 1.484(4) ?
C7 C12 1.488(4) ?
C7 H7 0.9800 ?
C8 C9 1.522(5) ?
C8 H8A 0.9700 ?
C8 H8B 0.9700 ?
C9 C10 1.489(5) ?
C9 H9A 0.9700 ?
C9 H9B 0.9700 ?
C10 C11 1.487(5) ?
C10 H10A 0.9700 ?
C10 H10B 0.9700 ?
C11 C12 1.529(4) ?
C11 H11A 0.9700 ?
C11 H11B 0.9700 ?
C12 H12A 0.9700 ?
C12 H12B 0.9700 ?

loop_
_geom_hbond_atom_site_label_D
_geom_hbond_atom_site_label_H
_geom_hbond_atom_site_label_A
_geom_hbond_site_symmetry_A
_geom_hbond_distance_DH
_geom_hbond_distance_HA
_geom_hbond_distance_DA
_geom_hbond_angle_DHA
N1 H1 O3 . 0.78(3) 2.45(3) 3.030(3) 133(2)
N1 H1 O1 5 0.78(3) 2.31(3) 2.989(3) 146(2)

loop_
_geom_torsion_atom_site_label_1
_geom_torsion_atom_site_label_2
_geom_torsion_atom_site_label_3
_geom_torsion_atom_site_label_4
_geom_torsion
O2 S1 N1 C7 -172.45(18)
O1 S1 N1 C7 -43.2(2)
C1 S1 N1 C7 71.3(2)
O2 S1 C1 C6 140.3(2)
O1 S1 C1 C6 13.3(2)
N1 S1 C1 C6 -102.8(2)
O2 S1 C1 C2 -33.6(2)
O1 S1 C1 C2 -160.68(19)
N1 S1 C1 C2 83.2(2)
C6 C1 C2 C3 -2.1(4)
S1 C1 C2 C3 171.9(2)
C6 C1 C2 N2 176.7(2)
S1 C1 C2 N2 -9.3(3)
O4 N2 C2 C3 -45.6(3)
O3 N2 C2 C3 131.4(2)
O4 N2 C2 C1 135.5(2)
O3 N2 C2 C1 -47.5(3)
C1 C2 C3 C4 1.9(4)
N2 C2 C3 C4 -177.0(3)
C2 C3 C4 C5 -0.9(5)
C3 C4 C5 C6 0.2(6)
C2 C1 C6 C5 1.3(4)
S1 C1 C6 C5 -173.0(2)
C4 C5 C6 C1 -0.4(5)
S1 N1 C7 C8 -97.9(3)
S1 N1 C7 C12 137.5(2)
N1 C7 C8 C9 -178.1(3)
C12 C7 C8 C9 -55.0(5)
C7 C8 C9 C10 55.5(6)
C8 C9 C10 C11 -54.7(6)
C9 C10 C11 C12 54.7(5)
N1 C7 C12 C11 179.0(3)
C8 C7 C12 C11 54.3(4)
C10 C11 C12 C7 -54.8(5)

loop_
_cod_related_entry_id
_cod_related_entry_database
_cod_related_entry_code
1 ChemSpider 715224
